data_2237453
loop_
_publ_author_name
'Suhitha, Sivasubramanian'
'Srinivasan, Thothadri'
'Rajesh, Raju'
'Raghunathan, Raghavachary'
'Velmurugan, Devadasan'

_publ_section_title
;
 Methyl
 11-hydroxy-9-[1-(4-methoxyphenyl)-4-oxo-3-phenylazetidin-2-yl]-18-oxo-10-oxa-2-azapentacyclo[9.7.0.0^1,8^.0^2,6^.0^12,17^]octadeca-12(17),13,15-triene-8-carboxylate
;
_journal_coeditor_code BT6889
_journal_issue 3
_journal_name_full 'Acta Crystallographica Section E'
_journal_page_first o438
_journal_page_last o439
_journal_paper_doi 10.1107/S1600536813004789
_journal_volume 69
_journal_year 2013
_chemical_formula_iupac 'C34 H32 N2 O7'
_chemical_formula_moiety 'C34 H32 N2 O7'
_chemical_formula_sum 'C34 H32 N2 O7'
_chemical_formula_weight 580.62
_chemical_name_systematic
'Methyl 11-hydroxy-9-[1-(4-methoxyphenyl)-4-oxo-3-phenylazetidin-2-yl]-18-oxo-10-oxa-2-azapentacyclo[9.7.0.0^1,8^.0^2,6^.0^12,17^]octadeca-12(17),13,15-triene-8-carboxylate'
_space_group_IT_number 14
_symmetry_cell_setting monoclinic
_symmetry_space_group_name_Hall '-P 2ybc'
_symmetry_space_group_name_H-M 'P 1 21/c 1'
_atom_sites_solution_hydrogens geom
_atom_sites_solution_primary direct
_atom_sites_solution_secondary difmap
_audit_creation_method SHELXL-97
_cell_angle_alpha 90.00
_cell_angle_beta 93.963(3)
_cell_angle_gamma 90.00
_cell_formula_units_Z 4
_cell_length_a 10.9030(5)
_cell_length_b 11.8792(5)
_cell_length_c 22.4457(10)
_cell_measurement_reflns_used 7293
_cell_measurement_temperature 293(2)
_cell_measurement_theta_max 28.51
_cell_measurement_theta_min 1.82
_cell_volume 2900.2(2)
_computing_cell_refinement 'SAINT (Bruker, 2008)'
_computing_data_collection 'APEX2 (Bruker, 2008)'
_computing_data_reduction 'SAINT (Bruker, 2008)'
_computing_molecular_graphics 'ORTEP-3 for Windows (Farrugia, 2012)'
_computing_publication_material 'SHELXL97 (Sheldrick, 2008) and PLATON (Spek, 2009)'
_computing_structure_refinement 'SHELXL97 (Sheldrick, 2008)'
_computing_structure_solution 'SHELXS97 (Sheldrick, 2008)'
_diffrn_ambient_temperature 293(2)
_diffrn_measured_fraction_theta_full 0.992
_diffrn_measured_fraction_theta_max 0.992
_diffrn_measurement_device_type 'Bruker SMART APEXII area-detector'
_diffrn_measurement_method '\w and \f scans'
_diffrn_radiation_monochromator graphite
_diffrn_radiation_source 'fine-focus sealed tube'
_diffrn_radiation_type MoK\a
_diffrn_radiation_wavelength 0.71073
_diffrn_reflns_av_R_equivalents 0.0288
_diffrn_reflns_av_sigmaI/netI 0.0286
_diffrn_reflns_limit_h_max 14
_diffrn_reflns_limit_h_min -14
_diffrn_reflns_limit_k_max 13
_diffrn_reflns_limit_k_min -15
_diffrn_reflns_limit_l_max 30
_diffrn_reflns_limit_l_min -29
_diffrn_reflns_number 28525
_diffrn_reflns_theta_full 28.51
_diffrn_reflns_theta_max 28.51
_diffrn_reflns_theta_min 1.82
_exptl_absorpt_coefficient_mu 0.093
_exptl_absorpt_correction_T_max 0.9815
_exptl_absorpt_correction_T_min 0.9725
_exptl_absorpt_correction_type multi-scan
_exptl_absorpt_process_details '(<i>SADABS</i>; Bruker, 2008)'
_exptl_crystal_colour Colourless
_exptl_crystal_density_diffrn 1.330
_exptl_crystal_density_method 'not measured'
_exptl_crystal_description Block
_exptl_crystal_F_000 1224
_exptl_crystal_size_max 0.30
_exptl_crystal_size_mid 0.25
_exptl_crystal_size_min 0.20
_refine_diff_density_max 0.199
_refine_diff_density_min -0.208
_refine_ls_extinction_method none
_refine_ls_goodness_of_fit_ref 1.016
_refine_ls_hydrogen_treatment mixed
_refine_ls_matrix_type full
_refine_ls_number_parameters 394
_refine_ls_number_reflns 7293
_refine_ls_number_restraints 0
_refine_ls_restrained_S_all 1.016
_refine_ls_R_factor_all 0.0744
_refine_ls_R_factor_gt 0.0465
_refine_ls_shift/su_max 0.000
_refine_ls_shift/su_mean 0.000
_refine_ls_structure_factor_coef Fsqd
_refine_ls_weighting_details 'calc w=1/[\s^2^(Fo^2^)+(0.0518P)^2^+0.6800P] where P=(Fo^2^+2Fc^2^)/3'
_refine_ls_weighting_scheme calc
_refine_ls_wR_factor_gt 0.1110
_refine_ls_wR_factor_ref 0.1267
_reflns_number_gt 4952
_reflns_number_total 7293
_reflns_threshold_expression I>2\s(I)
_cod_data_source_file bt6889.cif
_cod_data_source_block I
_cod_original_sg_symbol_H-M 'P 21/c'
_cod_database_code 2237453
_cod_database_fobs_code 2237453

loop_
_symmetry_equiv_pos_as_xyz
'x, y, z'
'-x, y+1/2, -z+1/2'
'-x, -y, -z'
'x, -y-1/2, z-1/2'

loop_
_atom_site_type_symbol
_atom_site_label
_atom_site_fract_x
_atom_site_fract_y
_atom_site_fract_z
_atom_site_U_iso_or_equiv
_atom_site_adp_type
_atom_site_calc_flag
_atom_site_refinement_flags
_atom_site_occupancy
_atom_site_symmetry_multiplicity
C C1 1.2979(2) 0.34508(19) -0.00464(11) 0.0799(6) Uani d . 1 1
H H1A 1.2334 0.3996 -0.0112 0.120 Uiso calc R 1 1
H H1B 1.3294 0.3253 -0.0421 0.120 Uiso calc R 1 1
H H1C 1.3628 0.3764 0.0213 0.120 Uiso calc R 1 1
C C2 1.18730(15) 0.26419(15) 0.07217(8) 0.0535(4) Uani d . 1 1
C C3 1.11793(16) 0.17477(14) 0.09004(8) 0.0543(4) Uani d . 1 1
H H3 1.1202 0.1066 0.0697 0.065 Uiso calc R 1 1
C C4 1.04518(15) 0.18516(14) 0.13763(7) 0.0498(4) Uani d . 1 1
H H4 0.9989 0.1243 0.1493 0.060 Uiso calc R 1 1
C C5 1.04133(13) 0.28631(13) 0.16787(7) 0.0440(3) Uani d . 1 1
C C6 1.11545(18) 0.37376(16) 0.15177(9) 0.0649(5) Uani d . 1 1
H H6 1.1165 0.4408 0.1732 0.078 Uiso calc R 1 1
C C7 1.18787(18) 0.36266(17) 0.10421(9) 0.0686(5) Uani d . 1 1
H H7 1.2374 0.4222 0.0937 0.082 Uiso calc R 1 1
C C8 0.86477(13) 0.22907(12) 0.23618(7) 0.0399(3) Uani d . 1 1
H H8 0.8950 0.1555 0.2504 0.048 Uiso calc R 1 1
C C9 0.85697(14) 0.31425(13) 0.28832(7) 0.0445(4) Uani d . 1 1
H H9 0.7791 0.3557 0.2851 0.053 Uiso calc R 1 1
C C10 0.95829(15) 0.37874(14) 0.25890(7) 0.0487(4) Uani d . 1 1
C C11 0.88911(15) 0.27730(16) 0.35126(8) 0.0547(4) Uani d . 1 1
C C12 0.9571(2) 0.1818(2) 0.36449(10) 0.0858(7) Uani d . 1 1
H H12 0.9849 0.1384 0.3337 0.103 Uiso calc R 1 1
C C13 0.9844(3) 0.1495(3) 0.42341(15) 0.1194(11) Uani d . 1 1
H H13 1.0275 0.0832 0.4319 0.143 Uiso calc R 1 1
C C14 0.9481(3) 0.2149(4) 0.46853(14) 0.1249(13) Uani d . 1 1
H H14 0.9668 0.1935 0.5080 0.150 Uiso calc R 1 1
C C15 0.8846(3) 0.3113(4) 0.45635(12) 0.1164(11) Uani d . 1 1
H H15 0.8620 0.3568 0.4875 0.140 Uiso calc R 1 1
C C16 0.8533(2) 0.3423(2) 0.39777(9) 0.0815(6) Uani d . 1 1
H H16 0.8079 0.4075 0.3898 0.098 Uiso calc R 1 1
C C17 0.75450(13) 0.21783(11) 0.19174(7) 0.0373(3) Uani d . 1 1
H H17 0.7839 0.2009 0.1524 0.045 Uiso calc R 1 1
C C18 0.65972(12) 0.12687(11) 0.20676(6) 0.0359(3) Uani d . 1 1
C C19 0.53655(13) 0.17350(11) 0.17316(6) 0.0355(3) Uani d . 1 1
C C20 0.50045(14) 0.11538(13) 0.11319(7) 0.0428(3) Uani d . 1 1
C C21 0.54296(15) 0.18742(13) 0.06529(7) 0.0456(4) Uani d . 1 1
C C22 0.54270(18) 0.16423(16) 0.00450(8) 0.0594(5) Uani d . 1 1
H H22 0.5123 0.0963 -0.0109 0.071 Uiso calc R 1 1
C C23 0.5883(2) 0.24404(19) -0.03211(8) 0.0691(5) Uani d . 1 1
H H23 0.5888 0.2302 -0.0729 0.083 Uiso calc R 1 1
C C24 0.6338(2) 0.34542(19) -0.00889(9) 0.0719(6) Uani d . 1 1
H H24 0.6644 0.3986 -0.0344 0.086 Uiso calc R 1 1
C C25 0.63443(17) 0.36850(16) 0.05125(8) 0.0596(5) Uani d . 1 1
H H25 0.6654 0.4363 0.0666 0.071 Uiso calc R 1 1
C C26 0.58787(14) 0.28845(13) 0.08838(7) 0.0440(3) Uani d . 1 1
C C27 0.57408(13) 0.29586(11) 0.15455(6) 0.0390(3) Uani d . 1 1
C C28 0.62610(13) 0.12351(13) 0.27200(7) 0.0417(3) Uani d . 1 1
H H28A 0.6111 0.0466 0.2841 0.050 Uiso calc R 1 1
H H28B 0.6925 0.1543 0.2981 0.050 Uiso calc R 1 1
C C29 0.50982(14) 0.19455(12) 0.27545(6) 0.0420(3) Uani d . 1 1
H H29 0.5315 0.2737 0.2827 0.050 Uiso calc R 1 1
C C30 0.41877(16) 0.15497(15) 0.31990(8) 0.0542(4) Uani d . 1 1
H H30A 0.4530 0.0933 0.3440 0.065 Uiso calc R 1 1
H H30B 0.3982 0.2160 0.3461 0.065 Uiso calc R 1 1
C C31 0.30548(17) 0.11662(17) 0.28160(9) 0.0624(5) Uani d . 1 1
H H31A 0.2689 0.0507 0.2987 0.075 Uiso calc R 1 1
H H31B 0.2444 0.1760 0.2777 0.075 Uiso calc R 1 1
C C32 0.35449(14) 0.08952(14) 0.22214(8) 0.0515(4) Uani d . 1 1
H H32A 0.3944 0.0165 0.2227 0.062 Uiso calc R 1 1
H H32B 0.2898 0.0910 0.1903 0.062 Uiso calc R 1 1
C C33 0.69337(13) 0.01011(12) 0.18482(7) 0.0423(3) Uani d . 1 1
C C34 0.7789(2) -0.08957(17) 0.10623(11) 0.0783(6) Uani d . 1 1
H H34A 0.8259 -0.1353 0.1347 0.117 Uiso calc R 1 1
H H34B 0.8263 -0.0753 0.0726 0.117 Uiso calc R 1 1
H H34C 0.7045 -0.1282 0.0932 0.117 Uiso calc R 1 1
N N1 0.96525(11) 0.29978(11) 0.21540(6) 0.0457(3) Uani d . 1 1
N N2 0.44375(11) 0.18163(10) 0.21577(5) 0.0389(3) Uani d . 1 1
O O1 1.01442(13) 0.46527(10) 0.26924(6) 0.0684(4) Uani d . 1 1
O O2 1.25060(13) 0.24733(12) 0.02213(6) 0.0724(4) Uani d . 1 1
O O3 0.68707(9) 0.32126(8) 0.18767(5) 0.0418(2) Uani d . 1 1
O O4 0.48789(10) 0.37590(9) 0.16712(5) 0.0473(3) Uani d . 1 1
O O5 0.44960(12) 0.02532(10) 0.10739(5) 0.0603(3) Uani d . 1 1
O O6 0.74874(11) 0.01595(9) 0.13371(5) 0.0533(3) Uani d . 1 1
O O7 0.67044(13) -0.07644(9) 0.20906(6) 0.0680(4) Uani d . 1 1
H H4A 0.436(2) 0.3390(19) 0.1904(10) 0.085(7) Uiso d . 1 1

loop_
_atom_site_aniso_label
_atom_site_aniso_U_11
_atom_site_aniso_U_22
_atom_site_aniso_U_33
_atom_site_aniso_U_12
_atom_site_aniso_U_13
_atom_site_aniso_U_23
C1 0.0753(13) 0.0779(15) 0.0903(15) -0.0008(11) 0.0333(12) 0.0179(12)
C2 0.0455(8) 0.0526(10) 0.0629(11) 0.0034(8) 0.0083(7) 0.0055(8)
C3 0.0618(10) 0.0396(9) 0.0621(10) 0.0056(8) 0.0088(8) 0.0027(8)
C4 0.0539(9) 0.0366(9) 0.0594(10) -0.0018(7) 0.0073(8) 0.0042(7)
C5 0.0364(7) 0.0397(8) 0.0554(9) -0.0031(6) 0.0007(6) -0.0012(7)
C6 0.0669(11) 0.0501(11) 0.0793(13) -0.0202(9) 0.0172(10) -0.0124(9)
C7 0.0626(11) 0.0613(12) 0.0841(14) -0.0220(9) 0.0210(10) -0.0006(10)
C8 0.0387(7) 0.0305(7) 0.0505(8) -0.0043(6) 0.0024(6) -0.0023(6)
C9 0.0422(8) 0.0377(8) 0.0532(9) -0.0034(6) -0.0006(6) -0.0080(7)
C10 0.0489(8) 0.0377(9) 0.0585(10) -0.0059(7) -0.0036(7) -0.0058(7)
C11 0.0479(9) 0.0587(11) 0.0562(10) -0.0191(8) -0.0065(7) -0.0042(8)
C12 0.0937(16) 0.0783(15) 0.0797(15) -0.0015(13) -0.0366(12) 0.0039(12)
C13 0.133(3) 0.110(2) 0.105(2) -0.0220(19) -0.064(2) 0.0228(19)
C14 0.120(3) 0.168(4) 0.080(2) -0.064(3) -0.0420(18) 0.029(2)
C15 0.113(2) 0.178(3) 0.0584(15) -0.048(2) 0.0026(15) -0.0205(18)
C16 0.0835(14) 0.1023(18) 0.0588(12) -0.0198(13) 0.0059(10) -0.0158(12)
C17 0.0400(7) 0.0248(7) 0.0469(8) -0.0032(6) 0.0016(6) -0.0028(6)
C18 0.0368(7) 0.0243(7) 0.0461(8) -0.0011(5) -0.0013(6) -0.0010(6)
C19 0.0389(7) 0.0249(7) 0.0422(7) -0.0013(6) -0.0019(6) -0.0012(6)
C20 0.0461(8) 0.0333(8) 0.0479(8) -0.0012(6) -0.0048(6) -0.0050(6)
C21 0.0505(8) 0.0408(9) 0.0446(8) 0.0029(7) -0.0035(7) -0.0006(7)
C22 0.0741(12) 0.0545(11) 0.0488(10) 0.0040(9) -0.0017(8) -0.0062(8)
C23 0.0831(13) 0.0789(14) 0.0461(10) 0.0060(11) 0.0093(9) 0.0025(10)
C24 0.0823(14) 0.0725(14) 0.0626(12) -0.0050(11) 0.0165(10) 0.0165(10)
C25 0.0670(11) 0.0507(10) 0.0614(11) -0.0087(9) 0.0070(9) 0.0086(8)
C26 0.0463(8) 0.0373(8) 0.0480(9) 0.0017(7) -0.0003(6) 0.0042(6)
C27 0.0433(8) 0.0252(7) 0.0476(8) -0.0016(6) -0.0032(6) -0.0004(6)
C28 0.0433(8) 0.0339(8) 0.0471(8) -0.0039(6) -0.0022(6) 0.0044(6)
C29 0.0537(8) 0.0283(7) 0.0436(8) -0.0013(6) 0.0015(6) -0.0033(6)
C30 0.0636(10) 0.0460(10) 0.0543(10) 0.0081(8) 0.0138(8) 0.0006(8)
C31 0.0552(10) 0.0572(11) 0.0771(13) -0.0034(9) 0.0202(9) 0.0052(9)
C32 0.0424(8) 0.0471(9) 0.0649(11) -0.0098(7) 0.0017(7) 0.0009(8)
C33 0.0376(7) 0.0266(7) 0.0621(10) -0.0005(6) -0.0012(7) -0.0041(7)
C34 0.0875(14) 0.0489(11) 0.1007(16) 0.0063(10) 0.0235(12) -0.0293(11)
N1 0.0413(6) 0.0365(7) 0.0594(8) -0.0099(5) 0.0042(6) -0.0073(6)
N2 0.0393(6) 0.0295(6) 0.0478(7) -0.0005(5) 0.0012(5) -0.0006(5)
O1 0.0796(9) 0.0453(7) 0.0804(9) -0.0263(6) 0.0065(7) -0.0161(6)
O2 0.0740(8) 0.0664(9) 0.0806(9) 0.0013(7) 0.0326(7) 0.0062(7)
O3 0.0457(5) 0.0239(5) 0.0543(6) -0.0041(4) -0.0071(5) -0.0014(4)
O4 0.0530(6) 0.0279(5) 0.0610(7) 0.0058(5) 0.0035(5) 0.0030(5)
O5 0.0784(8) 0.0415(7) 0.0596(7) -0.0196(6) -0.0040(6) -0.0111(5)
O6 0.0607(7) 0.0328(6) 0.0672(7) 0.0030(5) 0.0108(6) -0.0112(5)
O7 0.0825(9) 0.0265(6) 0.0970(10) -0.0006(6) 0.0210(7) 0.0024(6)

loop_
_atom_type_symbol
_atom_type_description
_atom_type_scat_dispersion_real
_atom_type_scat_dispersion_imag
_atom_type_scat_source
C C 0.0033 0.0016 'International Tables Vol C Tables 4.2.6.8 and 6.1.1.4'
H H 0.0000 0.0000 'International Tables Vol C Tables 4.2.6.8 and 6.1.1.4'
N N 0.0061 0.0033 'International Tables Vol C Tables 4.2.6.8 and 6.1.1.4'
O O 0.0106 0.0060 'International Tables Vol C Tables 4.2.6.8 and 6.1.1.4'

loop_
_geom_angle_atom_site_label_1
_geom_angle_atom_site_label_2
_geom_angle_atom_site_label_3
_geom_angle
O2 C1 H1A 109.5
O2 C1 H1B 109.5
H1A C1 H1B 109.5
O2 C1 H1C 109.5
H1A C1 H1C 109.5
H1B C1 H1C 109.5
C7 C2 O2 124.63(16)
C7 C2 C3 119.12(16)
O2 C2 C3 116.25(16)
C4 C3 C2 120.82(16)
C4 C3 H3 119.6
C2 C3 H3 119.6
C3 C4 C5 119.78(15)
C3 C4 H4 120.1
C5 C4 H4 120.1
C6 C5 C4 119.20(15)
C6 C5 N1 120.03(15)
C4 C5 N1 120.76(14)
C7 C6 C5 120.57(17)
C7 C6 H6 119.7
C5 C6 H6 119.7
C2 C7 C6 120.35(17)
C2 C7 H7 119.8
C6 C7 H7 119.8
N1 C8 C17 114.43(12)
N1 C8 C9 87.03(10)
C17 C8 C9 118.12(12)
N1 C8 H8 111.7
C17 C8 H8 111.7
C9 C8 H8 111.7
C11 C9 C10 115.14(13)
C11 C9 C8 119.88(14)
C10 C9 C8 85.54(11)
C11 C9 H9 111.3
C10 C9 H9 111.3
C8 C9 H9 111.3
O1 C10 N1 132.13(16)
O1 C10 C9 135.43(16)
N1 C10 C9 92.43(12)
C12 C11 C16 118.4(2)
C12 C11 C9 122.18(18)
C16 C11 C9 119.40(18)
C11 C12 C13 120.6(3)
C11 C12 H12 119.7
C13 C12 H12 119.7
C14 C13 C12 119.9(3)
C14 C13 H13 120.1
C12 C13 H13 120.1
C15 C14 C13 120.3(3)
C15 C14 H14 119.9
C13 C14 H14 119.9
C14 C15 C16 120.3(3)
C14 C15 H15 119.8
C16 C15 H15 119.8
C11 C16 C15 120.4(3)
C11 C16 H16 119.8
C15 C16 H16 119.8
O3 C17 C8 110.33(11)
O3 C17 C18 105.38(11)
C8 C17 C18 115.45(12)
O3 C17 H17 108.5
C8 C17 H17 108.5
C18 C17 H17 108.5
C33 C18 C28 111.30(12)
C33 C18 C17 112.66(12)
C28 C18 C17 115.66(11)
C33 C18 C19 112.15(11)
C28 C18 C19 102.21(11)
C17 C18 C19 101.99(10)
N2 C19 C20 117.45(12)
N2 C19 C27 108.74(11)
C20 C19 C27 103.73(11)
N2 C19 C18 108.44(11)
C20 C19 C18 114.46(11)
C27 C19 C18 102.74(10)
O5 C20 C21 126.93(14)
O5 C20 C19 125.39(14)
C21 C20 C19 107.65(12)
C26 C21 C22 121.05(16)
C26 C21 C20 110.58(13)
C22 C21 C20 128.37(15)
C23 C22 C21 118.34(17)
C23 C22 H22 120.8
C21 C22 H22 120.8
C22 C23 C24 120.63(18)
C22 C23 H23 119.7
C24 C23 H23 119.7
C25 C24 C23 121.15(18)
C25 C24 H24 119.4
C23 C24 H24 119.4
C24 C25 C26 118.46(18)
C24 C25 H25 120.8
C26 C25 H25 120.8
C21 C26 C25 120.37(15)
C21 C26 C27 111.31(13)
C25 C26 C27 128.30(15)
O4 C27 O3 108.88(11)
O4 C27 C26 110.97(12)
O3 C27 C26 112.64(12)
O4 C27 C19 112.88(12)
O3 C27 C19 106.74(11)
C26 C27 C19 104.68(11)
C29 C28 C18 106.71(11)
C29 C28 H28A 110.4
C18 C28 H28A 110.4
C29 C28 H28B 110.4
C18 C28 H28B 110.4
H28A C28 H28B 108.6
N2 C29 C30 105.11(12)
N2 C29 C28 104.45(11)
C30 C29 C28 116.18(13)
N2 C29 H29 110.2
C30 C29 H29 110.2
C28 C29 H29 110.2
C31 C30 C29 105.13(13)
C31 C30 H30A 110.7
C29 C30 H30A 110.7
C31 C30 H30B 110.7
C29 C30 H30B 110.7
H30A C30 H30B 108.8
C32 C31 C30 103.90(13)
C32 C31 H31A 111.0
C30 C31 H31A 111.0
C32 C31 H31B 111.0
C30 C31 H31B 111.0
H31A C31 H31B 109.0
N2 C32 C31 101.76(13)
N2 C32 H32A 111.4
C31 C32 H32A 111.4
N2 C32 H32B 111.4
C31 C32 H32B 111.4
H32A C32 H32B 109.3
O7 C33 O6 123.79(14)
O7 C33 C18 124.86(15)
O6 C33 C18 111.31(12)
O6 C34 H34A 109.5
O6 C34 H34B 109.5
H34A C34 H34B 109.5
O6 C34 H34C 109.5
H34A C34 H34C 109.5
H34B C34 H34C 109.5
C10 N1 C5 133.54(13)
C10 N1 C8 94.93(12)
C5 N1 C8 131.52(12)
C19 N2 C32 120.75(12)
C19 N2 C29 106.64(11)
C32 N2 C29 105.71(12)
C2 O2 C1 116.40(15)
C27 O3 C17 105.84(10)
C27 O4 H4A 104.3(14)
C33 O6 C34 116.85(14)

loop_
_geom_bond_atom_site_label_1
_geom_bond_atom_site_label_2
_geom_bond_distance
C1 O2 1.421(2)
C1 H1A 0.9600
C1 H1B 0.9600
C1 H1C 0.9600
C2 C7 1.373(3)
C2 O2 1.373(2)
C2 C3 1.379(2)
C3 C4 1.379(2)
C3 H3 0.9300
C4 C5 1.382(2)
C4 H4 0.9300
C5 C6 1.380(2)
C5 N1 1.405(2)
C6 C7 1.377(3)
C6 H6 0.9300
C7 H7 0.9300
C8 N1 1.4811(18)
C8 C17 1.514(2)
C8 C9 1.554(2)
C8 H8 0.9800
C9 C11 1.498(2)
C9 C10 1.531(2)
C9 H9 0.9800
C10 O1 1.2105(19)
C10 N1 1.360(2)
C11 C12 1.376(3)
C11 C16 1.377(3)
C12 C13 1.389(3)
C12 H12 0.9300
C13 C14 1.357(5)
C13 H13 0.9300
C14 C15 1.356(5)
C14 H14 0.9300
C15 C16 1.385(4)
C15 H15 0.9300
C16 H16 0.9300
C17 O3 1.4315(16)
C17 C18 1.5483(19)
C17 H17 0.9800
C18 C33 1.5251(19)
C18 C28 1.535(2)
C18 C19 1.5935(19)
C19 N2 1.4426(18)
C19 C20 1.540(2)
C19 C27 1.5743(19)
C20 O5 1.2078(18)
C20 C21 1.474(2)
C21 C26 1.383(2)
C21 C22 1.392(2)
C22 C23 1.370(3)
C22 H22 0.9300
C23 C24 1.390(3)
C23 H23 0.9300
C24 C25 1.377(3)
C24 H24 0.9300
C25 C26 1.384(2)
C25 H25 0.9300
C26 C27 1.506(2)
C27 O4 1.3797(17)
C27 O3 1.4264(17)
C28 C29 1.529(2)
C28 H28A 0.9700
C28 H28B 0.9700
C29 N2 1.4845(19)
C29 C30 1.529(2)
C29 H29 0.9800
C30 C31 1.525(3)
C30 H30A 0.9700
C30 H30B 0.9700
C31 C32 1.506(2)
C31 H31A 0.9700
C31 H31B 0.9700
C32 N2 1.4779(19)
C32 H32A 0.9700
C32 H32B 0.9700
C33 O7 1.1976(18)
C33 O6 1.3344(19)
C34 O6 1.445(2)
C34 H34A 0.9600
C34 H34B 0.9600
C34 H34C 0.9600
O4 H4A 0.91(2)

loop_
_geom_hbond_atom_site_label_D
_geom_hbond_atom_site_label_H
_geom_hbond_atom_site_label_A
_geom_hbond_site_symmetry_A
_geom_hbond_distance_DH
_geom_hbond_distance_HA
_geom_hbond_distance_DA
_geom_hbond_angle_DHA
_geom_hbond_publ_flag
O4 H4A N2 . 0.91(2) 1.95(2) 2.6120(16) 127.8(19) y
C6 H6 O1 . 0.93 2.51 3.122(2) 124 y
C9 H9 O3 . 0.98 2.38 2.8220(19) 107 ?
C17 H17 O6 . 0.98 2.26 2.7277(17) 108 ?
C28 H28A O7 . 0.97 2.35 2.8224(19) 109 ?
C8 H8 O1 2_745 0.98 2.52 3.4047(19) 151 y
C28 H28A O4 2_645 0.97 2.58 3.5069(19) 161 y

loop_
_geom_torsion_atom_site_label_1
_geom_torsion_atom_site_label_2
_geom_torsion_atom_site_label_3
_geom_torsion_atom_site_label_4
_geom_torsion
C7 C2 C3 C4 3.1(3)
O2 C2 C3 C4 -176.14(16)
C2 C3 C4 C5 0.1(3)
C3 C4 C5 C6 -3.3(3)
C3 C4 C5 N1 178.20(15)
C4 C5 C6 C7 3.3(3)
N1 C5 C6 C7 -178.19(17)
O2 C2 C7 C6 176.06(18)
C3 C2 C7 C6 -3.1(3)
C5 C6 C7 C2 0.0(3)
N1 C8 C9 C11 -114.51(14)
C17 C8 C9 C11 129.28(15)
N1 C8 C9 C10 2.02(11)
C17 C8 C9 C10 -114.20(14)
C11 C9 C10 O1 -60.1(3)
C8 C9 C10 O1 178.9(2)
C11 C9 C10 N1 118.83(15)
C8 C9 C10 N1 -2.19(12)
C10 C9 C11 C12 -81.4(2)
C8 C9 C11 C12 18.4(2)
C10 C9 C11 C16 96.5(2)
C8 C9 C11 C16 -163.73(16)
C16 C11 C12 C13 2.6(3)
C9 C11 C12 C13 -179.5(2)
C11 C12 C13 C14 -2.6(4)
C12 C13 C14 C15 0.4(5)
C13 C14 C15 C16 1.8(5)
C12 C11 C16 C15 -0.4(3)
C9 C11 C16 C15 -178.4(2)
C14 C15 C16 C11 -1.8(4)
N1 C8 C17 O3 -72.08(15)
C9 C8 C17 O3 28.17(17)
N1 C8 C17 C18 168.60(12)
C9 C8 C17 C18 -91.14(15)
O3 C17 C18 C33 152.85(11)
C8 C17 C18 C33 -85.15(15)
O3 C17 C18 C28 -77.57(14)
C8 C17 C18 C28 44.43(16)
O3 C17 C18 C19 32.43(13)
C8 C17 C18 C19 154.43(12)
C33 C18 C19 N2 113.55(13)
C28 C18 C19 N2 -5.74(13)
C17 C18 C19 N2 -125.67(11)
C33 C18 C19 C20 -19.73(16)
C28 C18 C19 C20 -139.02(12)
C17 C18 C19 C20 101.05(13)
C33 C18 C19 C27 -131.46(12)
C28 C18 C19 C27 109.25(11)
C17 C18 C19 C27 -10.67(13)
N2 C19 C20 O5 -49.1(2)
C27 C19 C20 O5 -169.04(15)
C18 C19 C20 O5 79.82(19)
N2 C19 C20 C21 132.86(13)
C27 C19 C20 C21 12.89(15)
C18 C19 C20 C21 -98.24(14)
O5 C20 C21 C26 175.07(16)
C19 C20 C21 C26 -6.91(17)
O5 C20 C21 C22 -5.5(3)
C19 C20 C21 C22 172.56(16)
C26 C21 C22 C23 0.1(3)
C20 C21 C22 C23 -179.33(17)
C21 C22 C23 C24 0.1(3)
C22 C23 C24 C25 0.0(3)
C23 C24 C25 C26 -0.3(3)
C22 C21 C26 C25 -0.4(2)
C20 C21 C26 C25 179.08(15)
C22 C21 C26 C27 177.83(15)
C20 C21 C26 C27 -2.66(18)
C24 C25 C26 C21 0.6(3)
C24 C25 C26 C27 -177.39(17)
C21 C26 C27 O4 -111.30(14)
C25 C26 C27 O4 66.8(2)
C21 C26 C27 O3 126.34(13)
C25 C26 C27 O3 -55.6(2)
C21 C26 C27 C19 10.76(16)
C25 C26 C27 C19 -171.15(16)
N2 C19 C27 O4 -18.91(16)
C20 C19 C27 O4 106.82(13)
C18 C19 C27 O4 -133.69(12)
N2 C19 C27 O3 100.66(12)
C20 C19 C27 O3 -133.60(12)
C18 C19 C27 O3 -14.12(14)
N2 C19 C27 C26 -139.71(12)
C20 C19 C27 C26 -13.98(14)
C18 C19 C27 C26 105.51(12)
C33 C18 C28 C29 -135.13(12)
C17 C18 C28 C29 94.62(14)
C19 C18 C28 C29 -15.24(14)
C18 C28 C29 N2 30.73(14)
C18 C28 C29 C30 145.98(13)
N2 C29 C30 C31 2.24(16)
C28 C29 C30 C31 -112.64(15)
C29 C30 C31 C32 23.24(18)
C30 C31 C32 N2 -39.93(17)
C28 C18 C33 O7 16.1(2)
C17 C18 C33 O7 147.87(15)
C19 C18 C33 O7 -97.74(18)
C28 C18 C33 O6 -165.88(12)
C17 C18 C33 O6 -34.09(16)
C19 C18 C33 O6 80.30(14)
O1 C10 N1 C5 2.5(3)
C9 C10 N1 C5 -176.45(17)
O1 C10 N1 C8 -178.7(2)
C9 C10 N1 C8 2.30(12)
C6 C5 N1 C10 -12.3(3)
C4 C5 N1 C10 166.26(17)
C6 C5 N1 C8 169.41(16)
C4 C5 N1 C8 -12.1(2)
C17 C8 N1 C10 117.38(13)
C9 C8 N1 C10 -2.27(12)
C17 C8 N1 C5 -63.8(2)
C9 C8 N1 C5 176.52(16)
C20 C19 N2 C32 36.47(18)
C27 C19 N2 C32 153.77(12)
C18 C19 N2 C32 -95.22(14)
C20 C19 N2 C29 156.91(12)
C27 C19 N2 C29 -85.79(13)
C18 C19 N2 C29 25.22(14)
C31 C32 N2 C19 163.18(13)
C31 C32 N2 C29 42.29(15)
C30 C29 N2 C19 -157.37(12)
C28 C29 N2 C19 -34.59(14)
C30 C29 N2 C32 -27.70(15)
C28 C29 N2 C32 95.08(13)
C7 C2 O2 C1 -13.7(3)
C3 C2 O2 C1 165.57(17)
O4 C27 O3 C17 158.04(11)
C26 C27 O3 C17 -78.43(13)
C19 C27 O3 C17 35.91(14)
C8 C17 O3 C27 -168.83(11)
C18 C17 O3 C27 -43.58(14)
O7 C33 O6 C34 1.6(2)
C18 C33 O6 C34 -176.43(14)
